data_4071122
loop_
_publ_author_name
'Schaub, Thomas'
'Radius, Udo'
'Diskin-Posner, Yael'
'Leitus, Gregory'
'Shimon, Linda J. W.'
'Milstein, David'

_publ_section_title
;
 Pyridine-Based Sulfoxide Pincer Complexes of Rhodium and Iridium
;
_journal_issue 8
_journal_name_full Organometallics
_journal_page_first 1892
_journal_paper_doi 10.1021/om701276s
_journal_volume 27
_journal_year 2008
_chemical_formula_moiety 'C16 H25 Ir N2 O2 S'
_chemical_formula_sum 'C16 H25 Ir N2 O2 S'
_chemical_formula_weight 501.64
_chemical_name_common Ir-S(O)NN*CO
_chemical_name_systematic
; 
Ir-S(O)NN*CO 9
;
_space_group_IT_number 2
_symmetry_cell_setting triclinic
_symmetry_space_group_name_Hall '-P 1'
_symmetry_space_group_name_H-M 'P -1'
_atom_sites_solution_hydrogens geom
_atom_sites_solution_primary direct
_atom_sites_solution_secondary difmap
_audit_creation_method SHELXL-97
_cell_angle_alpha 89.3335(11)
_cell_angle_beta 85.4925(9)
_cell_angle_gamma 88.7271(12)
_cell_formula_units_Z 4
_cell_length_a 10.2477(2)
_cell_length_b 10.8900(2)
_cell_length_c 15.8653(3)
_cell_measurement_reflns_used 54470
_cell_measurement_temperature 120(2)
_cell_measurement_theta_max 30.03
_cell_measurement_theta_min 2.55
_cell_volume 1764.53(6)
_computing_cell_refinement HKL
_computing_data_collection 'Collect package (Bruker Nonius)'
_computing_data_reduction HKL
_computing_structure_refinement 'SHELXL-97 (Sheldrick, 1997)'
_computing_structure_solution 'SHELXS-97 (Sheldrick, 1990)'
_diffrn_ambient_temperature 120(2)
_diffrn_measured_fraction_theta_full 0.998
_diffrn_measured_fraction_theta_max 0.998
_diffrn_measurement_device_type 'Nonius KappaCCD'
_diffrn_measurement_method 'phi and omega scans'
_diffrn_radiation_monochromator graphite
_diffrn_radiation_source 'fine-focus sealed tube'
_diffrn_radiation_type MoK\a
_diffrn_radiation_wavelength 0.71073
_diffrn_reflns_av_R_equivalents 0.0680
_diffrn_reflns_av_sigmaI/netI 0.0645
_diffrn_reflns_limit_h_max 13
_diffrn_reflns_limit_h_min -13
_diffrn_reflns_limit_k_max 14
_diffrn_reflns_limit_k_min -14
_diffrn_reflns_limit_l_max 20
_diffrn_reflns_limit_l_min -20
_diffrn_reflns_number 35938
_diffrn_reflns_theta_full 27.48
_diffrn_reflns_theta_max 27.48
_diffrn_reflns_theta_min 2.58
_exptl_absorpt_coefficient_mu 7.693
_exptl_absorpt_correction_T_max 0.6554
_exptl_absorpt_correction_T_min 0.3916
_exptl_absorpt_correction_type numerical
_exptl_absorpt_process_details Numabs
_exptl_crystal_colour orange
_exptl_crystal_density_diffrn 1.888
_exptl_crystal_density_method 'not measured'
_exptl_crystal_description prism
_exptl_crystal_F_000 976
_exptl_crystal_size_max 0.15
_exptl_crystal_size_mid 0.09
_exptl_crystal_size_min 0.06
_refine_diff_density_max 2.583
_refine_diff_density_min -2.821
_refine_diff_density_rms 0.291
_refine_ls_extinction_method none
_refine_ls_goodness_of_fit_ref 1.000
_refine_ls_hydrogen_treatment constr
_refine_ls_matrix_type full
_refine_ls_number_parameters 407
_refine_ls_number_reflns 8095
_refine_ls_number_restraints 0
_refine_ls_restrained_S_all 1.000
_refine_ls_R_factor_all 0.0577
_refine_ls_R_factor_gt 0.0398
_refine_ls_shift/su_max 0.001
_refine_ls_shift/su_mean 0.000
_refine_ls_structure_factor_coef Fsqd
_refine_ls_weighting_details 'calc w=1/[\s^2^(Fo^2^)+(0.0593P)^2^+0.0000P] where P=(Fo^2^+2Fc^2^)/3'
_refine_ls_weighting_scheme calc
_refine_ls_wR_factor_gt 0.0933
_refine_ls_wR_factor_ref 0.1018
_reflns_number_gt 6349
_reflns_number_total 8095
_reflns_threshold_expression >2sigma(I)
_cod_data_source_file om701276s-file002.cif
_cod_data_source_block m848
_cod_depositor_comments
;
The following automatic conversions were performed:

'_exptl_absorpt_correction_type' value 'Numerical' changed to
'numerical' according to
/home/saulius/struct/CIF-dictionaries/cif_core.dic dictionary named
'cif_core.dic' version 2.4.1 from 2010-06-29.

Automatic conversion script
Id: cif_fix_values 1715 2011-07-08 13:25:40Z adriana 
;
_cod_original_cell_volume 1764.55(6)
_cod_original_sg_symbol_H-M P-1
_cod_database_code 4071122

loop_
_symmetry_equiv_pos_as_xyz
'x, y, z'
'-x, -y, -z'

loop_
_atom_site_label
_atom_site_type_symbol
_atom_site_fract_x
_atom_site_fract_y
_atom_site_fract_z
_atom_site_U_iso_or_equiv
_atom_site_adp_type
_atom_site_occupancy
_atom_site_symmetry_multiplicity
_atom_site_calc_flag
_atom_site_refinement_flags
Ir1 Ir 0.86316(2) 0.846315(19) 0.269227(14) 0.01751(8) Uani 1 1 d .
S1 S 1.03372(13) 0.93236(12) 0.19906(10) 0.0187(3) Uani 1 1 d .
O1 O 1.0710(4) 1.0618(3) 0.2146(3) 0.0245(9) Uani 1 1 d .
N1 N 0.8012(4) 0.8221(4) 0.1531(3) 0.0202(10) Uani 1 1 d .
N2 N 0.6918(5) 0.7424(5) 0.3017(3) 0.0228(11) Uani 1 1 d .
C1 C 1.1888(6) 0.8426(5) 0.2057(5) 0.0281(15) Uani 1 1 d .
C2 C 1.1677(7) 0.7122(6) 0.1769(5) 0.0343(16) Uani 1 1 d .
H2A H 1.1549 0.7129 0.1164 0.051 Uiso 1 1 calc R
H2B H 1.0900 0.6790 0.2085 0.051 Uiso 1 1 calc R
H2C H 1.2445 0.6607 0.1874 0.051 Uiso 1 1 calc R
C3 C 1.2197(6) 0.8423(6) 0.2996(4) 0.0321(15) Uani 1 1 d .
H3A H 1.2998 0.7937 0.3063 0.048 Uiso 1 1 calc R
H3B H 1.1468 0.8063 0.3345 0.048 Uiso 1 1 calc R
H3C H 1.2319 0.9268 0.3176 0.048 Uiso 1 1 calc R
C4 C 1.2942(6) 0.9083(7) 0.1526(5) 0.0350(16) Uani 1 1 d .
H4A H 1.3764 0.8606 0.1523 0.052 Uiso 1 1 calc R
H4B H 1.3062 0.9896 0.1764 0.052 Uiso 1 1 calc R
H4C H 1.2685 0.9176 0.0946 0.052 Uiso 1 1 calc R
C5 C 0.9973(6) 0.9127(5) 0.0967(4) 0.0218(12) Uani 1 1 d .
H5 H 1.0549 0.9397 0.0507 0.026 Uiso 1 1 calc R
C6 C 0.8809(5) 0.8558(5) 0.0829(4) 0.0197(12) Uani 1 1 d .
C7 C 0.8352(6) 0.8287(5) 0.0014(4) 0.0249(13) Uani 1 1 d .
H7 H 0.8872 0.8484 -0.0489 0.030 Uiso 1 1 calc R
C8 C 0.7174(6) 0.7749(6) -0.0031(4) 0.0281(14) Uani 1 1 d .
H8 H 0.6887 0.7570 -0.0570 0.034 Uiso 1 1 calc R
C9 C 0.6368(6) 0.7448(6) 0.0698(4) 0.0254(13) Uani 1 1 d .
H9 H 0.5549 0.7070 0.0660 0.030 Uiso 1 1 calc R
C10 C 0.6812(5) 0.7722(5) 0.1466(4) 0.0233(13) Uani 1 1 d .
C11 C 0.6053(6) 0.7612(7) 0.2302(4) 0.0342(16) Uani 1 1 d .
H11A H 0.5456 0.6911 0.2290 0.041 Uiso 1 1 calc R
H11B H 0.5510 0.8366 0.2405 0.041 Uiso 1 1 calc R
C12 C 0.7351(7) 0.6064(6) 0.2934(5) 0.0378(17) Uani 1 1 d .
H12A H 0.6564 0.5553 0.3025 0.045 Uiso 1 1 calc R
H12B H 0.7725 0.5926 0.2347 0.045 Uiso 1 1 calc R
C13 C 0.8329(8) 0.5625(7) 0.3524(5) 0.0415(18) Uani 1 1 d .
H13A H 0.9155 0.6048 0.3392 0.062 Uiso 1 1 calc R
H13B H 0.8476 0.4738 0.3460 0.062 Uiso 1 1 calc R
H13C H 0.7998 0.5803 0.4107 0.062 Uiso 1 1 calc R
C14 C 0.6210(7) 0.7609(7) 0.3833(5) 0.0391(17) Uani 1 1 d .
H14A H 0.6775 0.7342 0.4282 0.047 Uiso 1 1 calc R
H14B H 0.5429 0.7087 0.3876 0.047 Uiso 1 1 calc R
C15 C 0.5774(7) 0.8948(8) 0.3984(6) 0.052(2) Uani 1 1 d .
H15A H 0.6495 0.9490 0.3802 0.078 Uiso 1 1 calc R
H15B H 0.5528 0.9067 0.4588 0.078 Uiso 1 1 calc R
H15C H 0.5019 0.9143 0.3660 0.078 Uiso 1 1 calc R
C16 C 0.9131(6) 0.8755(6) 0.3770(4) 0.0267(14) Uani 1 1 d .
O2 O 0.9396(5) 0.8945(5) 0.4441(3) 0.0361(11) Uani 1 1 d .
Ir2 Ir 0.54961(2) 1.349548(19) 0.221159(14) 0.01805(8) Uani 1 1 d .
S2 S 0.40530(13) 1.42653(13) 0.31910(9) 0.0188(3) Uani 1 1 d .
O3 O 0.3651(4) 1.5586(3) 0.3142(3) 0.0240(9) Uani 1 1 d .
N3 N 0.6424(5) 1.2870(4) 0.3221(3) 0.0215(11) Uani 1 1 d .
N4 N 0.7208(5) 1.2630(5) 0.1561(3) 0.0235(11) Uani 1 1 d .
C17 C 0.2486(6) 1.3405(6) 0.3307(4) 0.0254(13) Uani 1 1 d .
C18 C 0.1653(7) 1.3961(8) 0.4043(5) 0.044(2) Uani 1 1 d .
H18A H 0.0790 1.3583 0.4088 0.066 Uiso 1 1 calc R
H18B H 0.1548 1.4847 0.3949 0.066 Uiso 1 1 calc R
H18C H 0.2079 1.3811 0.4567 0.066 Uiso 1 1 calc R
C19 C 0.2810(7) 1.2061(6) 0.3442(5) 0.0366(17) Uani 1 1 d .
H19A H 0.3247 1.1956 0.3966 0.055 Uiso 1 1 calc R
H19B H 0.3392 1.1763 0.2964 0.055 Uiso 1 1 calc R
H19C H 0.2002 1.1593 0.3481 0.055 Uiso 1 1 calc R
C20 C 0.1808(6) 1.3600(6) 0.2472(4) 0.0281(14) Uani 1 1 d .
H20A H 0.2369 1.3260 0.1999 0.042 Uiso 1 1 calc R
H20B H 0.1659 1.4481 0.2375 0.042 Uiso 1 1 calc R
H20C H 0.0967 1.3184 0.2515 0.042 Uiso 1 1 calc R
C21 C 0.4808(6) 1.3960(6) 0.4098(4) 0.0235(13) Uani 1 1 d .
H21 H 0.4450 1.4255 0.4630 0.028 Uiso 1 1 calc R
C22 C 0.5980(6) 1.3256(5) 0.4026(4) 0.0214(12) Uani 1 1 d .
C23 C 0.6786(6) 1.2962(6) 0.4689(4) 0.0284(14) Uani 1 1 d .
H23 H 0.6533 1.3221 0.5249 0.034 Uiso 1 1 calc R
C24 C 0.7938(6) 1.2300(6) 0.4520(5) 0.0335(16) Uani 1 1 d .
H24 H 0.8463 1.2096 0.4971 0.040 Uiso 1 1 calc R
C25 C 0.8354(6) 1.1920(6) 0.3700(4) 0.0283(14) Uani 1 1 d .
H25 H 0.9157 1.1480 0.3585 0.034 Uiso 1 1 calc R
C26 C 0.7556(6) 1.2211(6) 0.3070(4) 0.0331(16) Uani 1 1 d .
C27 C 0.7688(7) 1.1714(7) 0.2206(5) 0.0383(17) Uani 1 1 d .
H27A H 0.7179 1.0954 0.2192 0.046 Uiso 1 1 calc R
H27B H 0.8619 1.1499 0.2052 0.046 Uiso 1 1 calc R
C28 C 0.8293(7) 1.3516(7) 0.1377(5) 0.0385(17) Uani 1 1 d .
H28A H 0.8486 1.3900 0.1915 0.046 Uiso 1 1 calc R
H28B H 0.9088 1.3048 0.1164 0.046 Uiso 1 1 calc R
C29 C 0.8035(7) 1.4514(6) 0.0754(5) 0.0339(16) Uani 1 1 d .
H29A H 0.7969 1.4156 0.0195 0.051 Uiso 1 1 calc R
H29B H 0.8755 1.5094 0.0724 0.051 Uiso 1 1 calc R
H29C H 0.7213 1.4946 0.0933 0.051 Uiso 1 1 calc R
C30 C 0.6955(7) 1.1968(7) 0.0782(5) 0.0379(17) Uani 1 1 d .
H30A H 0.7779 1.1556 0.0559 0.046 Uiso 1 1 calc R
H30B H 0.6705 1.2578 0.0353 0.046 Uiso 1 1 calc R
C31 C 0.5887(7) 1.1007(6) 0.0893(5) 0.0354(16) Uani 1 1 d .
H31A H 0.6244 1.0257 0.1143 0.053 Uiso 1 1 calc R
H31B H 0.5577 1.0820 0.0341 0.053 Uiso 1 1 calc R
H31C H 0.5154 1.1330 0.1267 0.053 Uiso 1 1 calc R
C32 C 0.4683(6) 1.4257(5) 0.1337(4) 0.0229(13) Uani 1 1 d .
O4 O 0.4173(4) 1.4790(4) 0.0823(3) 0.0313(10) Uani 1 1 d .

loop_
_atom_site_aniso_label
_atom_site_aniso_U_11
_atom_site_aniso_U_22
_atom_site_aniso_U_33
_atom_site_aniso_U_23
_atom_site_aniso_U_13
_atom_site_aniso_U_12
Ir1 0.01611(12) 0.01775(13) 0.01913(14) 0.00004(9) -0.00387(9) -0.00172(9)
S1 0.0152(6) 0.0175(7) 0.0236(8) 0.0012(6) -0.0044(6) 0.0005(5)
O1 0.020(2) 0.017(2) 0.036(3) -0.0017(18) -0.0042(19) -0.0025(16)
N1 0.020(2) 0.018(2) 0.023(3) -0.004(2) -0.005(2) -0.0002(19)
N2 0.021(2) 0.030(3) 0.018(3) 0.006(2) -0.002(2) -0.008(2)
C1 0.025(3) 0.016(3) 0.045(4) -0.006(3) -0.017(3) 0.003(2)
C2 0.038(4) 0.033(4) 0.033(4) -0.002(3) -0.010(3) 0.009(3)
C3 0.020(3) 0.041(4) 0.035(4) 0.000(3) -0.007(3) 0.002(3)
C4 0.022(3) 0.046(4) 0.036(4) -0.002(3) 0.001(3) 0.009(3)
C5 0.023(3) 0.022(3) 0.020(3) 0.006(2) 0.000(2) -0.002(2)
C6 0.018(3) 0.020(3) 0.022(3) 0.001(2) -0.007(2) 0.000(2)
C7 0.031(3) 0.024(3) 0.021(3) 0.001(2) -0.008(3) 0.002(3)
C8 0.031(3) 0.028(3) 0.027(4) 0.004(3) -0.013(3) -0.003(3)
C9 0.025(3) 0.026(3) 0.026(4) -0.001(3) -0.009(3) -0.001(3)
C10 0.017(3) 0.019(3) 0.034(4) -0.001(3) -0.005(3) -0.003(2)
C11 0.027(3) 0.045(4) 0.032(4) 0.002(3) -0.011(3) -0.008(3)
C12 0.046(4) 0.027(3) 0.041(4) 0.002(3) -0.005(3) -0.002(3)
C13 0.054(5) 0.033(4) 0.041(5) 0.004(3) -0.019(4) -0.002(3)
C14 0.031(4) 0.046(4) 0.040(5) -0.004(3) -0.001(3) -0.008(3)
C15 0.028(4) 0.074(6) 0.053(6) -0.022(5) 0.002(4) 0.012(4)
C16 0.025(3) 0.025(3) 0.029(4) 0.001(3) -0.001(3) -0.003(3)
O2 0.036(3) 0.049(3) 0.025(3) -0.009(2) -0.013(2) -0.005(2)
Ir2 0.01772(13) 0.01815(13) 0.01871(14) -0.00169(9) -0.00456(9) 0.00161(9)
S2 0.0177(7) 0.0194(7) 0.0198(8) -0.0002(6) -0.0043(6) -0.0007(5)
O3 0.023(2) 0.016(2) 0.032(3) -0.0016(18) -0.0018(18) 0.0002(16)
N3 0.021(2) 0.018(2) 0.026(3) 0.003(2) -0.008(2) 0.0041(19)
N4 0.020(2) 0.025(3) 0.026(3) -0.001(2) -0.004(2) -0.003(2)
C17 0.029(3) 0.029(3) 0.018(3) 0.003(3) -0.002(3) -0.004(3)
C18 0.022(3) 0.073(6) 0.037(4) -0.006(4) 0.003(3) -0.010(3)
C19 0.032(4) 0.029(4) 0.050(5) 0.008(3) -0.014(3) -0.005(3)
C20 0.026(3) 0.036(4) 0.025(4) 0.003(3) -0.013(3) -0.006(3)
C21 0.021(3) 0.033(3) 0.017(3) 0.002(3) -0.007(2) 0.001(2)
C22 0.025(3) 0.022(3) 0.018(3) 0.005(2) -0.006(2) -0.009(2)
C23 0.024(3) 0.042(4) 0.020(3) 0.008(3) -0.007(3) -0.004(3)
C24 0.026(3) 0.038(4) 0.039(4) 0.014(3) -0.018(3) -0.006(3)
C25 0.022(3) 0.030(3) 0.034(4) 0.001(3) -0.011(3) 0.004(3)
C26 0.033(4) 0.036(4) 0.030(4) -0.009(3) -0.007(3) 0.011(3)
C27 0.039(4) 0.038(4) 0.038(4) 0.000(3) -0.003(3) 0.004(3)
C28 0.034(4) 0.042(4) 0.040(5) -0.009(3) -0.006(3) 0.005(3)
C29 0.031(4) 0.030(4) 0.040(4) 0.003(3) -0.001(3) -0.002(3)
C30 0.035(4) 0.042(4) 0.037(4) -0.012(3) -0.006(3) 0.008(3)
C31 0.045(4) 0.030(3) 0.033(4) -0.005(3) -0.011(3) -0.007(3)
C32 0.026(3) 0.021(3) 0.022(3) -0.006(3) 0.002(3) -0.004(2)
O4 0.035(3) 0.037(3) 0.023(3) 0.010(2) -0.013(2) 0.002(2)

loop_
_atom_type_symbol
_atom_type_description
_atom_type_scat_dispersion_real
_atom_type_scat_dispersion_imag
_atom_type_scat_source
C C 0.0033 0.0016 'International Tables Vol C Tables 4.2.6.8 and 6.1.1.4'
H H 0.0000 0.0000 'International Tables Vol C Tables 4.2.6.8 and 6.1.1.4'
O O 0.0106 0.0060 'International Tables Vol C Tables 4.2.6.8 and 6.1.1.4'
N N 0.0061 0.0033 'International Tables Vol C Tables 4.2.6.8 and 6.1.1.4'
S S 0.1246 0.1234 'International Tables Vol C Tables 4.2.6.8 and 6.1.1.4'
Ir Ir -1.4442 7.9887 'International Tables Vol C Tables 4.2.6.8 and 6.1.1.4'

loop_
_geom_angle_atom_site_label_1
_geom_angle_atom_site_label_2
_geom_angle_atom_site_label_3
_geom_angle
C16 Ir1 N1 176.8(2)
C16 Ir1 N2 99.3(2)
N1 Ir1 N2 80.06(19)
C16 Ir1 S1 96.8(2)
N1 Ir1 S1 84.15(14)
N2 Ir1 S1 163.43(14)
O1 S1 C5 111.6(3)
O1 S1 C1 104.0(2)
C5 S1 C1 103.5(3)
O1 S1 Ir1 122.06(18)
C5 S1 Ir1 101.1(2)
C1 S1 Ir1 113.3(2)
C10 N1 C6 122.0(5)
C10 N1 Ir1 118.7(4)
C6 N1 Ir1 119.2(4)
C14 N2 C11 112.0(5)
C14 N2 C12 109.2(5)
C11 N2 C12 103.2(5)
C14 N2 Ir1 119.0(4)
C11 N2 Ir1 106.2(4)
C12 N2 Ir1 106.0(4)
C4 C1 C2 113.6(6)
C4 C1 C3 109.9(5)
C2 C1 C3 110.3(6)
C4 C1 S1 107.5(4)
C2 C1 S1 108.5(4)
C3 C1 S1 106.7(4)
C1 C2 H2A 109.5
C1 C2 H2B 109.5
H2A C2 H2B 109.5
C1 C2 H2C 109.5
H2A C2 H2C 109.5
H2B C2 H2C 109.5
C1 C3 H3A 109.5
C1 C3 H3B 109.5
H3A C3 H3B 109.5
C1 C3 H3C 109.5
H3A C3 H3C 109.5
H3B C3 H3C 109.5
C1 C4 H4A 109.5
C1 C4 H4B 109.5
H4A C4 H4B 109.5
C1 C4 H4C 109.5
H4A C4 H4C 109.5
H4B C4 H4C 109.5
C6 C5 S1 117.9(5)
C6 C5 H5 121.0
S1 C5 H5 121.0
N1 C6 C5 117.4(5)
N1 C6 C7 116.7(5)
C5 C6 C7 125.9(6)
C8 C7 C6 119.9(6)
C8 C7 H7 120.1
C6 C7 H7 120.1
C7 C8 C9 122.0(6)
C7 C8 H8 119.0
C9 C8 H8 119.0
C10 C9 C8 117.4(6)
C10 C9 H9 121.3
C8 C9 H9 121.3
N1 C10 C9 121.9(6)
N1 C10 C11 112.1(5)
C9 C10 C11 125.8(5)
C10 C11 N2 112.5(5)
C10 C11 H11A 109.1
N2 C11 H11A 109.1
C10 C11 H11B 109.1
N2 C11 H11B 109.1
H11A C11 H11B 107.8
C13 C12 N2 115.7(6)
C13 C12 H12A 108.4
N2 C12 H12A 108.4
C13 C12 H12B 108.4
N2 C12 H12B 108.4
H12A C12 H12B 107.4
C12 C13 H13A 109.5
C12 C13 H13B 109.5
H13A C13 H13B 109.5
C12 C13 H13C 109.5
H13A C13 H13C 109.5
H13B C13 H13C 109.5
N2 C14 C15 113.0(7)
N2 C14 H14A 109.0
C15 C14 H14A 109.0
N2 C14 H14B 109.0
C15 C14 H14B 109.0
H14A C14 H14B 107.8
C14 C15 H15A 109.5
C14 C15 H15B 109.5
H15A C15 H15B 109.5
C14 C15 H15C 109.5
H15A C15 H15C 109.5
H15B C15 H15C 109.5
O2 C16 Ir1 177.7(6)
C32 Ir2 N3 173.0(2)
C32 Ir2 N4 102.7(2)
N3 Ir2 N4 80.2(2)
C32 Ir2 S2 92.94(18)
N3 Ir2 S2 83.83(14)
N4 Ir2 S2 163.89(15)
O3 S2 C21 110.9(3)
O3 S2 C17 105.3(3)
C21 S2 C17 105.5(3)
O3 S2 Ir2 119.39(18)
C21 S2 Ir2 101.8(2)
C17 S2 Ir2 113.3(2)
C26 N3 C22 122.2(5)
C26 N3 Ir2 118.0(4)
C22 N3 Ir2 119.3(4)
C30 N4 C28 110.0(5)
C30 N4 C27 109.1(5)
C28 N4 C27 106.2(5)
C30 N4 Ir2 114.8(4)
C28 N4 Ir2 112.0(4)
C27 N4 Ir2 104.0(4)
C19 C17 C18 112.9(6)
C19 C17 C20 110.5(5)
C18 C17 C20 110.3(6)
C19 C17 S2 108.5(4)
C18 C17 S2 107.3(4)
C20 C17 S2 107.0(4)
C17 C18 H18A 109.5
C17 C18 H18B 109.5
H18A C18 H18B 109.5
C17 C18 H18C 109.5
H18A C18 H18C 109.5
H18B C18 H18C 109.5
C17 C19 H19A 109.5
C17 C19 H19B 109.5
H19A C19 H19B 109.5
C17 C19 H19C 109.5
H19A C19 H19C 109.5
H19B C19 H19C 109.5
C17 C20 H20A 109.5
C17 C20 H20B 109.5
H20A C20 H20B 109.5
C17 C20 H20C 109.5
H20A C20 H20C 109.5
H20B C20 H20C 109.5
C22 C21 S2 117.5(5)
C22 C21 H21 121.3
S2 C21 H21 121.3
N3 C22 C21 116.9(5)
N3 C22 C23 116.9(5)
C21 C22 C23 126.1(6)
C24 C23 C22 119.9(6)
C24 C23 H23 120.0
C22 C23 H23 120.0
C23 C24 C25 121.7(6)
C23 C24 H24 119.2
C25 C24 H24 119.2
C26 C25 C24 117.3(6)
C26 C25 H25 121.3
C24 C25 H25 121.3
N3 C26 C25 122.0(6)
N3 C26 C27 111.8(6)
C25 C26 C27 125.6(6)
C26 C27 N4 111.9(5)
C26 C27 H27A 109.2
N4 C27 H27A 109.2
C26 C27 H27B 109.2
N4 C27 H27B 109.2
H27A C27 H27B 107.9
C29 C28 N4 115.7(6)
C29 C28 H28A 108.4
N4 C28 H28A 108.4
C29 C28 H28B 108.4
N4 C28 H28B 108.4
H28A C28 H28B 107.4
C28 C29 H29A 109.5
C28 C29 H29B 109.5
H29A C29 H29B 109.5
C28 C29 H29C 109.5
H29A C29 H29C 109.5
H29B C29 H29C 109.5
N4 C30 C31 115.1(6)
N4 C30 H30A 108.5
C31 C30 H30A 108.5
N4 C30 H30B 108.5
C31 C30 H30B 108.5
H30A C30 H30B 107.5
C30 C31 H31A 109.5
C30 C31 H31B 109.5
H31A C31 H31B 109.5
C30 C31 H31C 109.5
H31A C31 H31C 109.5
H31B C31 H31C 109.5
O4 C32 Ir2 176.0(5)

loop_
_geom_bond_atom_site_label_1
_geom_bond_atom_site_label_2
_geom_bond_distance
Ir1 C16 1.856(7)
Ir1 N1 2.017(5)
Ir1 N2 2.136(5)
Ir1 S1 2.2170(14)
S1 O1 1.497(4)
S1 C5 1.712(6)
S1 C1 1.857(6)
N1 C10 1.368(7)
N1 C6 1.380(8)
N2 C14 1.448(9)
N2 C11 1.503(8)
N2 C12 1.541(8)
C1 C4 1.505(10)
C1 C2 1.522(9)
C1 C3 1.547(9)
C2 H2A 0.9800
C2 H2B 0.9800
C2 H2C 0.9800
C3 H3A 0.9800
C3 H3B 0.9800
C3 H3C 0.9800
C4 H4A 0.9800
C4 H4B 0.9800
C4 H4C 0.9800
C5 C6 1.389(8)
C5 H5 0.9500
C6 C7 1.445(8)
C7 C8 1.360(8)
C7 H7 0.9500
C8 C9 1.407(10)
C8 H8 0.9500
C9 C10 1.371(9)
C9 H9 0.9500
C10 C11 1.489(9)
C11 H11A 0.9900
C11 H11B 0.9900
C12 C13 1.491(10)
C12 H12A 0.9900
C12 H12B 0.9900
C13 H13A 0.9800
C13 H13B 0.9800
C13 H13C 0.9800
C14 C15 1.531(11)
C14 H14A 0.9900
C14 H14B 0.9900
C15 H15A 0.9800
C15 H15B 0.9800
C15 H15C 0.9800
C16 O2 1.141(8)
Ir2 C32 1.853(7)
Ir2 N3 2.029(5)
Ir2 N4 2.167(5)
Ir2 S2 2.2177(14)
S2 O3 1.490(4)
S2 C21 1.712(6)
S2 C17 1.873(6)
N3 C26 1.357(7)
N3 C22 1.388(8)
N4 C30 1.481(8)
N4 C28 1.497(9)
N4 C27 1.522(9)
C17 C19 1.509(9)
C17 C18 1.515(9)
C17 C20 1.555(9)
C18 H18A 0.9800
C18 H18B 0.9800
C18 H18C 0.9800
C19 H19A 0.9800
C19 H19B 0.9800
C19 H19C 0.9800
C20 H20A 0.9800
C20 H20B 0.9800
C20 H20C 0.9800
C21 C22 1.408(8)
C21 H21 0.9500
C22 C23 1.417(8)
C23 C24 1.380(9)
C23 H23 0.9500
C24 C25 1.401(10)
C24 H24 0.9500
C25 C26 1.370(9)
C25 H25 0.9500
C26 C27 1.475(10)
C27 H27A 0.9900
C27 H27B 0.9900
C28 C29 1.494(10)
C28 H28A 0.9900
C28 H28B 0.9900
C29 H29A 0.9800
C29 H29B 0.9800
C29 H29C 0.9800
C30 C31 1.530(10)
C30 H30A 0.9900
C30 H30B 0.9900
C31 H31A 0.9800
C31 H31B 0.9800
C31 H31C 0.9800
C32 O4 1.148(7)

loop_
_geom_torsion_atom_site_label_1
_geom_torsion_atom_site_label_2
_geom_torsion_atom_site_label_3
_geom_torsion_atom_site_label_4
_geom_torsion
C16 Ir1 S1 O1 -54.8(3)
N1 Ir1 S1 O1 122.1(2)
N2 Ir1 S1 O1 139.8(5)
C16 Ir1 S1 C5 -179.2(3)
N1 Ir1 S1 C5 -2.3(2)
N2 Ir1 S1 C5 15.4(5)
C16 Ir1 S1 C1 70.6(3)
N1 Ir1 S1 C1 -112.5(3)
N2 Ir1 S1 C1 -94.7(5)
N2 Ir1 N1 C10 8.7(4)
S1 Ir1 N1 C10 -176.4(4)
N2 Ir1 N1 C6 -171.1(4)
S1 Ir1 N1 C6 3.8(4)
C16 Ir1 N2 C14 26.4(5)
N1 Ir1 N2 C14 -150.4(5)
S1 Ir1 N2 C14 -168.4(4)
C16 Ir1 N2 C11 153.7(4)
N1 Ir1 N2 C11 -23.1(4)
S1 Ir1 N2 C11 -41.0(7)
C16 Ir1 N2 C12 -97.0(4)
N1 Ir1 N2 C12 86.2(4)
S1 Ir1 N2 C12 68.2(7)
O1 S1 C1 C4 -47.7(5)
C5 S1 C1 C4 69.0(5)
Ir1 S1 C1 C4 177.6(4)
O1 S1 C1 C2 -171.0(5)
C5 S1 C1 C2 -54.3(6)
Ir1 S1 C1 C2 54.3(5)
O1 S1 C1 C3 70.2(5)
C5 S1 C1 C3 -173.1(4)
Ir1 S1 C1 C3 -64.5(4)
O1 S1 C5 C6 -130.1(4)
C1 S1 C5 C6 118.7(5)
Ir1 S1 C5 C6 1.1(5)
C10 N1 C6 C5 176.1(5)
Ir1 N1 C6 C5 -4.1(7)
C10 N1 C6 C7 -3.8(8)
Ir1 N1 C6 C7 176.0(4)
S1 C5 C6 N1 1.6(7)
S1 C5 C6 C7 -178.4(5)
N1 C6 C7 C8 1.4(8)
C5 C6 C7 C8 -178.6(6)
C6 C7 C8 C9 0.4(9)
C7 C8 C9 C10 0.2(9)
C6 N1 C10 C9 4.6(8)
Ir1 N1 C10 C9 -175.2(4)
C6 N1 C10 C11 -171.3(5)
Ir1 N1 C10 C11 9.0(6)
C8 C9 C10 N1 -2.6(9)
C8 C9 C10 C11 172.7(6)
N1 C10 C11 N2 -30.0(7)
C9 C10 C11 N2 154.3(6)
C14 N2 C11 C10 166.3(5)
C12 N2 C11 C10 -76.4(6)
Ir1 N2 C11 C10 34.9(6)
C14 N2 C12 C13 -65.8(8)
C11 N2 C12 C13 174.9(6)
Ir1 N2 C12 C13 63.5(7)
C11 N2 C14 C15 -68.1(7)
C12 N2 C14 C15 178.3(6)
Ir1 N2 C14 C15 56.5(7)
C32 Ir2 S2 O3 -44.8(3)
N3 Ir2 S2 O3 129.1(2)
N4 Ir2 S2 O3 121.1(5)
C32 Ir2 S2 C21 -167.1(3)
N3 Ir2 S2 C21 6.7(3)
N4 Ir2 S2 C21 -1.2(5)
C32 Ir2 S2 C17 80.2(3)
N3 Ir2 S2 C17 -106.0(3)
N4 Ir2 S2 C17 -113.9(5)
N4 Ir2 N3 C26 -2.5(5)
S2 Ir2 N3 C26 179.7(5)
N4 Ir2 N3 C22 169.4(4)
S2 Ir2 N3 C22 -8.4(4)
C32 Ir2 N4 C30 -45.4(5)
N3 Ir2 N4 C30 141.0(5)
S2 Ir2 N4 C30 149.0(4)
C32 Ir2 N4 C28 81.1(5)
N3 Ir2 N4 C28 -92.5(4)
S2 Ir2 N4 C28 -84.5(7)
C32 Ir2 N4 C27 -164.6(4)
N3 Ir2 N4 C27 21.8(4)
S2 Ir2 N4 C27 29.8(7)
O3 S2 C17 C19 -174.9(5)
C21 S2 C17 C19 -57.6(5)
Ir2 S2 C17 C19 52.8(5)
O3 S2 C17 C18 -52.6(5)
C21 S2 C17 C18 64.7(5)
Ir2 S2 C17 C18 175.2(4)
O3 S2 C17 C20 65.8(5)
C21 S2 C17 C20 -176.9(4)
Ir2 S2 C17 C20 -66.4(4)
O3 S2 C21 C22 -133.8(5)
C17 S2 C21 C22 112.7(5)
Ir2 S2 C21 C22 -5.8(5)
C26 N3 C22 C21 178.4(6)
Ir2 N3 C22 C21 6.9(7)
C26 N3 C22 C23 1.9(9)
Ir2 N3 C22 C23 -169.7(4)
S2 C21 C22 N3 0.1(7)
S2 C21 C22 C23 176.3(5)
N3 C22 C23 C24 -1.3(9)
C21 C22 C23 C24 -177.5(6)
C22 C23 C24 C25 1.1(10)
C23 C24 C25 C26 -1.3(10)
C22 N3 C26 C25 -2.3(10)
Ir2 N3 C26 C25 169.4(5)
C22 N3 C26 C27 169.2(6)
Ir2 N3 C26 C27 -19.2(8)
C24 C25 C26 N3 1.9(10)
C24 C25 C26 C27 -168.3(7)
N3 C26 C27 N4 39.5(8)
C25 C26 C27 N4 -149.4(7)
C30 N4 C27 C26 -161.6(6)
C28 N4 C27 C26 79.9(7)
Ir2 N4 C27 C26 -38.5(6)
C30 N4 C28 C29 62.2(7)
C27 N4 C28 C29 -179.8(6)
Ir2 N4 C28 C29 -66.8(7)
C28 N4 C30 C31 178.4(6)
C27 N4 C30 C31 62.3(7)
Ir2 N4 C30 C31 -54.0(7)
